data_4002630
loop_
_publ_author_name
'Zaremba, V.I.'
'Kaczorowski, D.'
'Hoffmann, R.D.'
'Poettgen, R.'
'Rodewald, U.C.'

_publ_section_title
;
 La Pd In2 with Mg Cu Al2 and RE Pd In2 (RE = Y, Pr, Nd, Sm, Gd-Tm, Lu)
 with Hf Ni Ga2 type structure: synthesis, structure, and physical
 properties
;
_journal_name_full 'Chemistry of Materials (1,1989-)'
_journal_page_first 466
_journal_page_last 476
_journal_volume 16
_journal_year 2004
_chemical_formula_sum 'In2 La Pd'
_chemical_name_systematic 'La Pd In2'
_space_group_IT_number 63
_symmetry_space_group_name_Hall '-C 2c 2'
_symmetry_space_group_name_H-M 'C m c m'
_cell_angle_alpha 90
_cell_angle_beta 90
_cell_angle_gamma 90
_cell_formula_units_Z 4
_cell_length_a 4.6379
_cell_length_b 10.743
_cell_length_c 7.464
_cell_volume 371.893
_citation_journal_id_ASTM CMATEX
_cod_data_source_file Zaremba_CMATEX_2004_1230.cif
_cod_data_source_block In2La1Pd1
_cod_original_cell_volume 371.8935
_cod_original_formula_sum 'In2 La1 Pd1'
_cod_database_code 4002630

loop_
_symmetry_equiv_pos_as_xyz
x,y,z
-x,-y,z+1/2
x,-y,-z
-x,y,-z+1/2
-x,-y,-z
x,y,-z-1/2
-x,y,z
x,-y,z-1/2
x+1/2,y+1/2,z
-x+1/2,-y+1/2,z+1/2
x+1/2,-y+1/2,-z
-x+1/2,y+1/2,-z+1/2
-x+1/2,-y+1/2,-z
x+1/2,y+1/2,-z-1/2
-x+1/2,y+1/2,z
x+1/2,-y+1/2,z-1/2

loop_
_atom_site_label
_atom_site_type_symbol
_atom_site_fract_x
_atom_site_fract_y
_atom_site_fract_z
_atom_site_occupancy
_atom_site_U_iso_or_equiv
Pd1 Pd 0 0.70764 0.25 1 0.0
La1 La 0 0.42454 0.25 1 0.0
In1 In 0 0.13949 0.05128 1 0.0
